data_4077204
loop_
_publ_author_name
'Yamaguchi, Takeshi'
'Ueno, Keiji'
'Ogino, Hiroshi'

_publ_section_title
;
 Synthesis and Structures of Mesitylgallylene-Bridged Diiron Complexes
 [Cp&#x2018;Fe(CO)]2(\m-CO)(\m-GaMes) (Cp&#x2018; = \h-C5Me5, \h-C5H5; Mes
 = 2,4,6-Trimethylphenyl) and Kinetic Study of the Cis&#x2212;Trans
 Isomerization of [(\h-C5H5)Fe(CO)]2(\m-CO)(\m-GaMes)
;
_journal_issue 3
_journal_name_full Organometallics
_journal_page_first 501
_journal_paper_doi 10.1021/om000675a
_journal_volume 20
_journal_year 2001
_chemical_formula_moiety '[(C5 (C H3)5) Fe (C O)2]2 (Ga C9 H11)'
_chemical_formula_sum 'C33 H41 Fe2 Ga O4'
_chemical_formula_weight 683.08
_chemical_name_systematic
; 
 ? 
;
_space_group_IT_number 88
_symmetry_cell_setting tetragonal
_symmetry_space_group_name_Hall '-I 4ad'
_symmetry_space_group_name_H-M 'I 41/a :2'
_atom_sites_solution_hydrogens geom
_atom_sites_solution_primary heavy
_atom_sites_solution_secondary difmap
_audit_creation_method SHELXL-97
_cell_angle_alpha 90.00
_cell_angle_beta 90.00
_cell_angle_gamma 90.00
_cell_formula_units_Z 8
_cell_length_a 14.484(8)
_cell_length_b 14.484(8)
_cell_length_c 31.703(15)
_cell_measurement_reflns_used 25
_cell_measurement_temperature 293(2)
_cell_measurement_theta_max 12.70
_cell_measurement_theta_min 10.02
_cell_volume 6651(6)
_computing_cell_refinement 'MSC/AFC Diffractometer Control'
_computing_data_collection 'MSC/AFC Diffractometer Control'
_computing_data_reduction TeXsan
_computing_molecular_graphics ORTEP
_computing_structure_refinement 'SHELXL-97 (Sheldrick, 1997)'
_computing_structure_solution 'SHELXS-97 (Sheldrick, 1990)'
_diffrn_ambient_temperature 293(2)
_diffrn_measured_fraction_theta_full 0.492
_diffrn_measured_fraction_theta_max 0.492
_diffrn_measurement_device_type 'Rigaku AFC6S'
_diffrn_measurement_method \w-2\q
_diffrn_radiation_monochromator graphite
_diffrn_radiation_source 'Rigaku sealed tube'
_diffrn_radiation_type MoK\a
_diffrn_radiation_wavelength 0.71073
_diffrn_reflns_av_R_equivalents 0.0626
_diffrn_reflns_av_sigmaI/netI 0.2084
_diffrn_reflns_limit_h_max 18
_diffrn_reflns_limit_h_min 0
_diffrn_reflns_limit_k_max 18
_diffrn_reflns_limit_k_min 0
_diffrn_reflns_limit_l_max 0
_diffrn_reflns_limit_l_min -41
_diffrn_reflns_number 4130
_diffrn_reflns_theta_full 27.50
_diffrn_reflns_theta_max 27.50
_diffrn_reflns_theta_min 1.55
_diffrn_standards_decay_% 0.444
_diffrn_standards_interval_count 150
_diffrn_standards_number 3
_exptl_absorpt_coefficient_mu 1.698
_exptl_absorpt_correction_T_max 1.0000
_exptl_absorpt_correction_T_min 0.8797
_exptl_absorpt_correction_type psi-scan
_exptl_crystal_colour orange
_exptl_crystal_density_diffrn 1.364
_exptl_crystal_density_method 'not measured'
_exptl_crystal_description prismatic
_exptl_crystal_F_000 2832
_exptl_crystal_size_max 0.30
_exptl_crystal_size_mid 0.30
_exptl_crystal_size_min 0.30
_refine_diff_density_max 0.335
_refine_diff_density_min -0.327
_refine_diff_density_rms 0.083
_refine_ls_extinction_method none
_refine_ls_goodness_of_fit_ref 0.933
_refine_ls_hydrogen_treatment mixed
_refine_ls_matrix_type full
_refine_ls_number_parameters 190
_refine_ls_number_reflns 3832
_refine_ls_number_restraints 0
_refine_ls_restrained_S_all 0.933
_refine_ls_R_factor_all 0.2371
_refine_ls_R_factor_gt 0.0629
_refine_ls_shift/su_max 0.503
_refine_ls_shift/su_mean 0.012
_refine_ls_structure_factor_coef Fsqd
_refine_ls_weighting_details 'w=1/[\s^2^(Fo^2^)+(0.0474P)^2^+0.0000P] where P=(Fo^2^+2Fc^2^)/3'
_refine_ls_weighting_scheme calc
_refine_ls_wR_factor_gt 0.1087
_refine_ls_wR_factor_ref 0.1543
_reflns_number_gt 1367
_reflns_number_total 3832
_reflns_threshold_expression >2sigma(I)
_cod_data_source_file om000675a.cif
_cod_data_source_block '[(C5Me5)Fe(CO)2]2(GaMes)'
_cod_depositor_comments
;
The following automatic conversions were performed:

'_refine_ls_weighting_scheme' value 'calc
w=1/[\s^2^(Fo^2^)+(0.0474P)^2^+0.0000P] where P=(Fo^2^+2Fc^2^)/3' was
changed to 'calc'. New tag '_refine_ls_weighting_details' was
created. The value of the new tag was set to
'w=1/[\s^2^(Fo^2^)+(0.0474P)^2^+0.0000P] where P=(Fo^2^+2Fc^2^)/3'.

Automatic conversion script
Id: cif_fix_values 3143 2015-03-26 13:38:13Z robertas 
;
_cod_original_sg_symbol_H-M 'I 41/a'
_cod_database_code 4077204

loop_
_symmetry_equiv_pos_as_xyz
'x, y, z'
'-y-1/4, x+1/4, z+1/4'
'-x, -y+1/2, z'
'y+1/4, -x+1/4, z+1/4'
'x+1/2, y+1/2, z+1/2'
'-y+1/4, x+3/4, z+3/4'
'-x+1/2, -y+1, z+1/2'
'y+3/4, -x+3/4, z+3/4'
'-x, -y, -z'
'y+1/4, -x-1/4, -z-1/4'
'x, y-1/2, -z'
'-y-1/4, x-1/4, -z-1/4'
'-x+1/2, -y+1/2, -z+1/2'
'y+3/4, -x+1/4, -z+1/4'
'x+1/2, y, -z+1/2'
'-y+1/4, x+1/4, -z+1/4'

loop_
_atom_site_label
_atom_site_type_symbol
_atom_site_fract_x
_atom_site_fract_y
_atom_site_fract_z
_atom_site_U_iso_or_equiv
_atom_site_adp_type
_atom_site_occupancy
_atom_site_calc_flag
_atom_site_refinement_flags
Ga Ga 0.0000 0.2500 0.37535(3) 0.0459(3) Uani 1 d S
Fe1 Fe -0.04571(8) 0.39131(7) 0.41110(3) 0.0496(3) Uani 1 d .
O1 O -0.1036(4) 0.2797(4) 0.48179(17) 0.093(2) Uani 1 d .
O2 O 0.1525(4) 0.3979(4) 0.42338(19) 0.0847(19) Uani 1 d .
C1 C -0.0767(6) 0.3200(5) 0.4528(2) 0.063(2) Uani 1 d .
C2 C 0.0723(6) 0.3919(5) 0.4193(2) 0.059(2) Uani 1 d .
C3 C -0.1803(6) 0.4409(5) 0.4020(3) 0.063(2) Uani 1 d .
C4 C -0.1309(7) 0.4992(6) 0.4309(2) 0.066(2) Uani 1 d .
C5 C -0.0544(6) 0.5349(5) 0.4091(3) 0.069(2) Uani 1 d .
C6 C -0.0566(6) 0.5002(6) 0.3674(3) 0.068(2) Uani 1 d .
C7 C -0.1338(7) 0.4464(6) 0.3632(2) 0.066(2) Uani 1 d .
C8 C -0.2691(6) 0.3918(7) 0.4102(4) 0.123(4) Uani 1 d .
H8A H -0.3196 0.4296 0.4010 0.184 Uiso 1 calc R
H8B H -0.2749 0.3797 0.4398 0.184 Uiso 1 calc R
H8C H -0.2697 0.3345 0.3950 0.184 Uiso 1 calc R
C9 C -0.1583(8) 0.5204(7) 0.4755(3) 0.121(4) Uani 1 d .
H9A H -0.1046 0.5378 0.4914 0.181 Uiso 1 calc R
H9B H -0.1858 0.4667 0.4880 0.181 Uiso 1 calc R
H9C H -0.2020 0.5702 0.4757 0.181 Uiso 1 calc R
C10 C 0.0142(7) 0.6034(6) 0.4274(4) 0.134(5) Uani 1 d .
H10A H -0.0023 0.6648 0.4189 0.202 Uiso 1 calc R
H10B H 0.0751 0.5892 0.4174 0.202 Uiso 1 calc R
H10C H 0.0132 0.5995 0.4577 0.202 Uiso 1 calc R
C11 C 0.0084(8) 0.5289(7) 0.3324(3) 0.142(5) Uani 1 d .
H11A H 0.0078 0.4831 0.3105 0.213 Uiso 1 calc R
H11B H 0.0698 0.5348 0.3434 0.213 Uiso 1 calc R
H11C H -0.0112 0.5872 0.3210 0.213 Uiso 1 calc R
C12 C -0.1722(8) 0.4122(7) 0.3214(3) 0.125(5) Uani 1 d .
H12A H -0.2014 0.4624 0.3068 0.188 Uiso 1 calc R
H12B H -0.2167 0.3643 0.3265 0.188 Uiso 1 calc R
H12C H -0.1228 0.3882 0.3044 0.188 Uiso 1 calc R
C13 C 0.0000 0.2500 0.3118(3) 0.062(3) Uani 1 d S
C14 C 0.0736(8) 0.2886(6) 0.2894(3) 0.084(3) Uani 1 d .
C15 C 0.0694(10) 0.2877(8) 0.2452(3) 0.142(6) Uani 1 d .
H15 H 0.1176 0.3150 0.2305 0.170 Uiso 1 calc R
C16 C 0.0000 0.2500 0.2228(4) 0.185(15) Uani 1 d S
C17 C 0.1551(7) 0.3286(6) 0.3125(4) 0.114(4) Uani 1 d .
H17A H 0.1623 0.2978 0.3391 0.170 Uiso 1 calc R
H17B H 0.1450 0.3933 0.3172 0.170 Uiso 1 calc R
H17C H 0.2099 0.3204 0.2959 0.170 Uiso 1 calc R
C18 C 0.0000 0.2500 0.1751(4) 0.307(19) Uani 1 d S
H18A H 0.0534 0.2824 0.1650 0.460 Uiso 0.50 calc PR
H18B H -0.0548 0.2800 0.1650 0.460 Uiso 0.50 calc PR
H18C H 0.0014 0.1875 0.1650 0.460 Uiso 0.50 calc PR

loop_
_atom_site_aniso_label
_atom_site_aniso_U_11
_atom_site_aniso_U_22
_atom_site_aniso_U_33
_atom_site_aniso_U_23
_atom_site_aniso_U_13
_atom_site_aniso_U_12
Ga 0.0591(8) 0.0413(7) 0.0372(5) 0.000 0.000 -0.0044(6)
Fe1 0.0620(8) 0.0413(6) 0.0455(6) -0.0002(5) -0.0013(5) 0.0033(5)
O1 0.131(6) 0.086(5) 0.062(4) 0.023(3) 0.037(4) 0.017(4)
O2 0.059(4) 0.087(5) 0.107(5) -0.016(4) -0.008(4) 0.004(4)
C1 0.078(6) 0.059(5) 0.052(5) -0.006(4) 0.005(5) 0.030(5)
C2 0.068(6) 0.045(5) 0.064(5) -0.013(4) 0.006(5) 0.006(4)
C3 0.066(6) 0.041(5) 0.082(6) 0.004(5) -0.001(5) 0.011(4)
C4 0.087(7) 0.057(6) 0.054(5) -0.007(4) 0.002(5) 0.032(5)
C5 0.066(6) 0.036(5) 0.105(7) -0.003(5) -0.021(6) 0.005(4)
C6 0.090(7) 0.050(5) 0.065(6) 0.014(4) 0.013(5) 0.017(5)
C7 0.084(7) 0.061(6) 0.054(5) -0.008(4) -0.018(5) 0.021(5)
C8 0.067(7) 0.097(8) 0.205(13) 0.026(8) 0.011(8) 0.002(6)
C9 0.179(11) 0.118(9) 0.066(6) -0.006(6) 0.007(7) 0.086(8)
C10 0.120(9) 0.055(6) 0.228(13) -0.001(8) -0.072(9) -0.001(6)
C11 0.142(10) 0.126(10) 0.159(10) 0.091(8) 0.087(9) 0.049(8)
C12 0.172(12) 0.118(9) 0.085(7) -0.029(7) -0.057(7) 0.072(8)
C13 0.094(10) 0.053(8) 0.039(5) 0.000 0.000 0.014(8)
C14 0.129(10) 0.065(7) 0.059(6) 0.014(5) 0.033(6) 0.025(6)
C15 0.250(17) 0.115(10) 0.061(7) 0.027(8) 0.075(9) 0.084(10)
C16 0.38(4) 0.15(2) 0.019(7) 0.000 0.000 0.13(2)
C17 0.127(10) 0.068(7) 0.146(10) 0.014(7) 0.071(9) -0.008(7)
C18 0.54(5) 0.35(3) 0.029(7) 0.000 0.000 0.29(3)

loop_
_atom_type_symbol
_atom_type_description
_atom_type_scat_dispersion_real
_atom_type_scat_dispersion_imag
_atom_type_scat_source
C C 0.0033 0.0016 'International Tables Vol C Tables 4.2.6.8 and 6.1.1.4'
H H 0.0000 0.0000 'International Tables Vol C Tables 4.2.6.8 and 6.1.1.4'
Fe Fe 0.3463 0.8444 'International Tables Vol C Tables 4.2.6.8 and 6.1.1.4'
Ga Ga 0.2307 1.6083 'International Tables Vol C Tables 4.2.6.8 and 6.1.1.4'
O O 0.0106 0.0060 'International Tables Vol C Tables 4.2.6.8 and 6.1.1.4'

loop_
_geom_angle_atom_site_label_1
_geom_angle_atom_site_label_2
_geom_angle_atom_site_label_3
_geom_angle
_geom_angle_site_symmetry_1
_geom_angle_site_symmetry_3
C13 Ga Fe1 117.79(4) . .
C13 Ga Fe1 117.79(4) . 3
Fe1 Ga Fe1 124.42(7) . 3
C2 Fe1 C1 98.3(4) . .
C2 Fe1 C5 93.4(4) . .
C1 Fe1 C5 126.9(4) . .
C2 Fe1 C4 122.4(4) . .
C1 Fe1 C4 93.7(3) . .
C5 Fe1 C4 39.3(3) . .
C2 Fe1 C3 159.7(3) . .
C1 Fe1 C3 93.9(3) . .
C5 Fe1 C3 66.3(3) . .
C4 Fe1 C3 40.1(3) . .
C2 Fe1 C6 99.7(4) . .
C1 Fe1 C6 158.0(3) . .
C5 Fe1 C6 39.5(3) . .
C4 Fe1 C6 65.9(3) . .
C3 Fe1 C6 65.4(3) . .
C2 Fe1 C7 134.0(4) . .
C1 Fe1 C7 127.5(4) . .
C5 Fe1 C7 64.5(3) . .
C4 Fe1 C7 65.2(3) . .
C3 Fe1 C7 38.7(3) . .
C6 Fe1 C7 37.6(3) . .
C2 Fe1 Ga 78.7(2) . .
C1 Fe1 Ga 85.7(2) . .
C5 Fe1 Ga 147.4(3) . .
C4 Fe1 Ga 158.6(3) . .
C3 Fe1 Ga 118.5(2) . .
C6 Fe1 Ga 110.1(2) . .
C7 Fe1 Ga 98.4(2) . .
O1 C1 Fe1 172.9(7) . .
O2 C2 Fe1 175.5(8) . .
C7 C3 C4 106.6(7) . .
C7 C3 C8 126.3(9) . .
C4 C3 C8 126.8(9) . .
C7 C3 Fe1 72.2(5) . .
C4 C3 Fe1 69.6(5) . .
C8 C3 Fe1 127.9(6) . .
C5 C4 C3 107.3(7) . .
C5 C4 C9 126.6(9) . .
C3 C4 C9 126.0(10) . .
C5 C4 Fe1 70.2(5) . .
C3 C4 Fe1 70.3(4) . .
C9 C4 Fe1 126.3(6) . .
C4 C5 C6 108.1(7) . .
C4 C5 C10 124.7(10) . .
C6 C5 C10 127.2(10) . .
C4 C5 Fe1 70.5(5) . .
C6 C5 Fe1 71.0(4) . .
C10 C5 Fe1 126.9(6) . .
C7 C6 C5 108.1(7) . .
C7 C6 C11 126.4(9) . .
C5 C6 C11 125.0(10) . .
C7 C6 Fe1 72.4(5) . .
C5 C6 Fe1 69.5(4) . .
C11 C6 Fe1 129.9(6) . .
C6 C7 C3 109.9(7) . .
C6 C7 C12 124.6(9) . .
C3 C7 C12 124.7(10) . .
C6 C7 Fe1 69.9(5) . .
C3 C7 Fe1 69.1(4) . .
C12 C7 Fe1 135.7(6) . .
C14 C13 C14 118.9(11) 3 .
C14 C13 Ga 120.5(6) 3 .
C14 C13 Ga 120.5(6) . .
C13 C14 C15 118.1(12) . .
C13 C14 C17 120.3(8) . .
C15 C14 C17 121.6(11) . .
C16 C15 C14 124.4(14) . .
C15 C16 C15 116.2(14) . 3
C15 C16 C18 121.9(7) . .
C15 C16 C18 121.9(7) 3 .

loop_
_geom_bond_atom_site_label_1
_geom_bond_atom_site_label_2
_geom_bond_distance
_geom_bond_site_symmetry_2
Ga C13 2.014(10) .
Ga Fe1 2.4315(15) .
Ga Fe1 2.4315(15) 3
Fe1 C2 1.729(9) .
Fe1 C1 1.736(9) .
Fe1 C5 2.085(8) .
Fe1 C4 2.088(8) .
Fe1 C3 2.097(8) .
Fe1 C6 2.105(7) .
Fe1 C7 2.137(8) .
O1 C1 1.157(8) .
O2 C2 1.172(8) .
C3 C7 1.404(11) .
C3 C4 1.436(11) .
C3 C8 1.492(11) .
C4 C5 1.403(11) .
C4 C9 1.502(10) .
C5 C6 1.415(11) .
C5 C10 1.519(11) .
C6 C7 1.369(11) .
C6 C11 1.514(10) .
C7 C12 1.523(11) .
C13 C14 1.398(10) 3
C13 C14 1.398(10) .
C14 C15 1.402(12) .
C14 C17 1.505(13) .
C15 C16 1.347(13) .
C16 C15 1.347(13) 3
C16 C18 1.511(17) .
